data_1544772
loop_
_publ_author_name
'Moussaif, Ahmed'
'Ramli, Youssef'
'Sebbar, Nada Kheira'
'Essassi, El Mokhtar'
'Mague, Joel T.'

_publ_section_title
;
 2,3-Dihydrobenz[4,5]imidazo[2,1-<i>b</i>]thiazole
;
_journal_coeditor_code SU4107
_journal_issue 12
_journal_name_full IUCrData
_journal_page_first x161948
_journal_paper_doi 10.1107/S2414314616019489
_journal_volume 1
_journal_year 2016
_chemical_formula_iupac 'C9 H8 N2 S'
_chemical_formula_moiety 'C9 H8 N2 S'
_chemical_formula_sum 'C9 H8 N2 S'
_chemical_formula_weight 176.23
_chemical_name_systematic
;
2,3-Dihydrobenz[4,5]imidazo[2,1-<i>b</i>]thiazole
;
_space_group_crystal_system monoclinic
_space_group_IT_number 14
_space_group_name_Hall '-P 2ybc'
_space_group_name_H-M_alt 'P 1 21/c 1'
_symmetry_space_group_name_Hall '-P 2ybc'
_symmetry_space_group_name_H-M 'P 1 21/c 1'
_atom_sites_solution_hydrogens difmap
_atom_sites_solution_primary direct
_atom_sites_solution_secondary difmap
_audit_creation_method SHELXL-2014/7
_cell_angle_alpha 90
_cell_angle_beta 118.2340(10)
_cell_angle_gamma 90
_cell_formula_units_Z 8
_cell_length_a 12.7440(8)
_cell_length_b 11.4820(7)
_cell_length_c 12.8707(8)
_cell_measurement_reflns_used 4421
_cell_measurement_temperature 298.(2)
_cell_measurement_theta_max 25.3501
_cell_measurement_theta_min 2.5244
_cell_volume 1659.25(18)
_computing_cell_refinement
;
<i>SAINT</i> (Bruker, 2016)
;
_computing_data_collection
;
<i>APEX3</i> (Bruker, 2016)
;
_computing_data_reduction
;
<i>SAINT</i> (Bruker, 2016)
;
_computing_molecular_graphics
;
<i>DIAMOND</i> (Brandenburg & Putz, 2012 and Mercury (Macrae <i>et
al.</i>,  2008)
;
_computing_publication_material
;
<i>SHELXTL</i> (Sheldrick, 2008)
;
_computing_structure_refinement
;
<i>SHELXL2014</i> (Sheldrick, 2015<i>b</i>)
;
_computing_structure_solution
;
<i>SHELXT</i> (Sheldrick, 2015<i>a</i>)
;
_diffrn_ambient_temperature 298(2)
_diffrn_detector_area_resol_mean 8.3333
_diffrn_measured_fraction_theta_full 0.997
_diffrn_measured_fraction_theta_max 0.951
_diffrn_measurement_device_type 'Bruker SMART APEX CCD'
_diffrn_measurement_method '\f and \w scans'
_diffrn_radiation_monochromator graphite
_diffrn_radiation_type MoK\a
_diffrn_radiation_wavelength 0.71073
_diffrn_reflns_av_R_equivalents 0.0360
_diffrn_reflns_limit_h_max 17
_diffrn_reflns_limit_h_min -17
_diffrn_reflns_limit_k_max 15
_diffrn_reflns_limit_k_min -15
_diffrn_reflns_limit_l_max 17
_diffrn_reflns_limit_l_min -16
_diffrn_reflns_number 15538
_diffrn_reflns_theta_full 28.000
_diffrn_reflns_theta_max 29.128
_diffrn_reflns_theta_min 1.814
_exptl_absorpt_coefficient_mu 0.328
_exptl_absorpt_correction_T_max 0.98
_exptl_absorpt_correction_T_min 0.87
_exptl_absorpt_correction_type multi-scan
_exptl_absorpt_process_details
;
(<i>SADABS</i>; Bruker, 2016)
;
_exptl_crystal_colour colourless
_exptl_crystal_density_diffrn 1.411
_exptl_crystal_density_method 'not measured'
_exptl_crystal_description plate
_exptl_crystal_F_000 736
_exptl_crystal_size_max 0.380
_exptl_crystal_size_mid 0.220
_exptl_crystal_size_min 0.060
_refine_diff_density_max 0.274
_refine_diff_density_min -0.251
_refine_ls_extinction_method none
_refine_ls_goodness_of_fit_ref 1.020
_refine_ls_hydrogen_treatment refall
_refine_ls_matrix_type full
_refine_ls_number_parameters 281
_refine_ls_number_reflns 4244
_refine_ls_number_restraints 0
_refine_ls_restrained_S_all 1.020
_refine_ls_R_factor_all 0.0822
_refine_ls_R_factor_gt 0.0459
_refine_ls_shift/su_max 0.001
_refine_ls_shift/su_mean 0.000
_refine_ls_structure_factor_coef Fsqd
_refine_ls_weighting_details 'w=1/[\s^2^(Fo^2^)+(0.0762P)^2^] where P=(Fo^2^+2Fc^2^)/3'
_refine_ls_weighting_scheme calc
_refine_ls_wR_factor_gt 0.1182
_refine_ls_wR_factor_ref 0.1336
_reflns_number_gt 2702
_reflns_number_total 4244
_reflns_threshold_expression 'I > 2\s(I)'
_cod_data_source_file su4107sup1.cif
_cod_data_source_block I
_cod_database_code 1544772
_shelx_space_group_comment
;
The symmetry employed for this shelxl refinement is uniquely defined
by the following loop, which should always be used as a source of
symmetry information in preference to the above space-group names.
They are only intended as comments.
;
_shelx_estimated_absorpt_t_min 0.886
_shelx_estimated_absorpt_t_max 0.981

loop_
_space_group_symop_operation_xyz
'x, y, z'
'-x, y+1/2, -z+1/2'
'-x, -y, -z'
'x, -y-1/2, z-1/2'

loop_
_atom_site_type_symbol
_atom_site_label
_atom_site_fract_x
_atom_site_fract_y
_atom_site_fract_z
_atom_site_U_iso_or_equiv
_atom_site_adp_type
_atom_site_calc_flag
_atom_site_occupancy
S S1 0.60928(5) 0.83270(4) 0.50755(5) 0.06186(19) Uani d 1
N N1 0.67791(13) 0.67804(12) 0.69522(13) 0.0494(4) Uani d 1
N N2 0.48777(12) 0.67647(11) 0.55018(12) 0.0423(3) Uani d 1
C C1 0.61392(15) 0.59028(14) 0.71572(15) 0.0433(4) Uani d 1
C C2 0.65137(19) 0.51054(16) 0.80769(17) 0.0530(5) Uani d 1
H H2 0.7323(17) 0.5100(17) 0.8657(17) 0.067(6) Uiso d 1
C C3 0.5701(2) 0.43030(17) 0.80575(18) 0.0571(5) Uani d 1
H H3 0.5961(19) 0.375(2) 0.8645(19) 0.076(6) Uiso d 1
C C4 0.4535(2) 0.42874(17) 0.71608(19) 0.0585(5) Uani d 1
H H4 0.3984(17) 0.3748(19) 0.7162(17) 0.067(6) Uiso d 1
C C5 0.41276(17) 0.50738(16) 0.62405(17) 0.0503(4) Uani d 1
H H5 0.3330(18) 0.5108(18) 0.5642(16) 0.064(6) Uiso d 1
C C6 0.49469(14) 0.58756(13) 0.62549(14) 0.0408(4) Uani d 1
C C7 0.59884(15) 0.72369(15) 0.59596(15) 0.0442(4) Uani d 1
C C8 0.40008(17) 0.71382(17) 0.43372(16) 0.0489(4) Uani d 1
H H8A 0.3903(15) 0.6550(16) 0.3759(15) 0.047(5) Uiso d 1
H H8B 0.3277(17) 0.7257(16) 0.4307(15) 0.054(5) Uiso d 1
C C9 0.4497(2) 0.8251(2) 0.4088(2) 0.0637(6) Uani d 1
H H9A 0.435(2) 0.8278(18) 0.330(2) 0.080(7) Uiso d 1
H H9B 0.4210(19) 0.895(2) 0.4243(19) 0.084(8) Uiso d 1
S S2 0.09273(5) 0.81657(5) 0.59932(5) 0.06511(19) Uani d 1
N N3 0.14754(13) 0.66410(13) 0.46357(14) 0.0531(4) Uani d 1
N N4 -0.03893(13) 0.66826(12) 0.43993(13) 0.0447(3) Uani d 1
C C10 0.07636(16) 0.58368(15) 0.37754(16) 0.0480(4) Uani d 1
C C11 0.1060(2) 0.50724(18) 0.31224(19) 0.0605(5) Uani d 1
H H11 0.1862(18) 0.5015(17) 0.3240(16) 0.066(6) Uiso d 1
C C12 0.0190(2) 0.43527(18) 0.2334(2) 0.0686(6) Uani d 1
H H12 0.0374(18) 0.384(2) 0.1871(18) 0.073(6) Uiso d 1
C C13 -0.0963(2) 0.43830(19) 0.2175(2) 0.0716(6) Uani d 1
H H13 -0.152(2) 0.389(2) 0.166(2) 0.091(8) Uiso d 1
C C14 -0.12870(19) 0.51306(18) 0.28185(18) 0.0591(5) Uani d 1
H H14 -0.203(2) 0.512(2) 0.2730(19) 0.084(7) Uiso d 1
C C15 -0.04071(15) 0.58468(14) 0.36185(15) 0.0442(4) Uani d 1
C C16 0.07387(15) 0.71029(15) 0.49625(15) 0.0469(4) Uani d 1
C C17 -0.12433(18) 0.71370(19) 0.47270(19) 0.0520(5) Uani d 1
H H17A -0.1465(16) 0.6577(16) 0.5092(16) 0.053(5) Uiso d 1
H H17B -0.1870(19) 0.740(2) 0.4091(19) 0.075(7) Uiso d 1
C C18 -0.0634(2) 0.8086(3) 0.5617(3) 0.0783(7) Uani d 1
H H18A -0.070(3) 0.805(3) 0.625(3) 0.131(13) Uiso d 1
H H18B -0.094(3) 0.885(3) 0.530(3) 0.140(13) Uiso d 1

loop_
_atom_site_aniso_label
_atom_site_aniso_U_11
_atom_site_aniso_U_22
_atom_site_aniso_U_33
_atom_site_aniso_U_12
_atom_site_aniso_U_13
_atom_site_aniso_U_23
S1 0.0674(4) 0.0543(3) 0.0757(4) -0.0089(2) 0.0435(3) 0.0056(2)
N1 0.0439(8) 0.0468(8) 0.0566(9) -0.0006(6) 0.0230(8) -0.0052(7)
N2 0.0413(8) 0.0416(8) 0.0472(8) -0.0001(6) 0.0235(7) 0.0012(6)
C1 0.0447(10) 0.0410(8) 0.0463(9) 0.0037(7) 0.0234(8) -0.0053(7)
C2 0.0562(12) 0.0519(11) 0.0466(10) 0.0112(9) 0.0208(9) -0.0023(8)
C3 0.0768(15) 0.0488(11) 0.0510(11) 0.0088(10) 0.0347(11) 0.0075(9)
C4 0.0698(14) 0.0514(11) 0.0667(13) -0.0033(10) 0.0425(12) 0.0069(9)
C5 0.0467(11) 0.0521(10) 0.0566(11) -0.0026(8) 0.0282(9) 0.0031(9)
C6 0.0442(9) 0.0388(8) 0.0444(9) 0.0026(7) 0.0250(8) -0.0015(7)
C7 0.0458(10) 0.0389(9) 0.0549(11) -0.0022(7) 0.0295(9) -0.0065(7)
C8 0.0495(11) 0.0529(11) 0.0459(10) 0.0042(9) 0.0238(9) 0.0050(9)
C9 0.0703(15) 0.0566(13) 0.0652(14) 0.0022(10) 0.0329(12) 0.0119(10)
S2 0.0623(4) 0.0667(4) 0.0651(4) -0.0156(2) 0.0291(3) -0.0188(2)
N3 0.0410(9) 0.0622(10) 0.0572(9) -0.0010(7) 0.0242(8) -0.0005(7)
N4 0.0386(8) 0.0468(8) 0.0481(8) 0.0000(6) 0.0200(7) -0.0020(6)
C10 0.0489(10) 0.0487(10) 0.0493(10) 0.0088(8) 0.0255(9) 0.0107(8)
C11 0.0673(14) 0.0630(12) 0.0626(13) 0.0156(11) 0.0400(12) 0.0100(10)
C12 0.0960(18) 0.0571(12) 0.0657(14) 0.0089(12) 0.0487(14) -0.0015(11)
C13 0.0914(18) 0.0595(13) 0.0663(14) -0.0141(12) 0.0393(14) -0.0150(11)
C14 0.0571(13) 0.0608(12) 0.0614(12) -0.0111(10) 0.0297(11) -0.0076(10)
C15 0.0477(10) 0.0408(8) 0.0465(9) 0.0007(7) 0.0242(8) 0.0027(7)
C16 0.0427(10) 0.0480(9) 0.0467(10) -0.0032(8) 0.0184(8) 0.0017(8)
C17 0.0496(11) 0.0583(11) 0.0543(12) 0.0018(9) 0.0298(10) 0.0017(10)
C18 0.0618(14) 0.0847(18) 0.0860(18) 0.0015(13) 0.0330(14) -0.0303(15)

loop_
_atom_type_symbol
_atom_type_description
_atom_type_scat_dispersion_real
_atom_type_scat_dispersion_imag
_atom_type_scat_source
C C 0.0033 0.0016 'International Tables Vol C Tables 4.2.6.8 and 6.1.1.4'
H H 0.0000 0.0000 'International Tables Vol C Tables 4.2.6.8 and 6.1.1.4'
N N 0.0061 0.0033 'International Tables Vol C Tables 4.2.6.8 and 6.1.1.4'
S S 0.1246 0.1234 'International Tables Vol C Tables 4.2.6.8 and 6.1.1.4'

loop_
_geom_angle_atom_site_label_1
_geom_angle_atom_site_label_2
_geom_angle_atom_site_label_3
_geom_angle
C7 S1 C9 90.94(9)
C7 N1 C1 103.00(14)
C7 N2 C6 106.40(14)
C7 N2 C8 117.73(14)
C6 N2 C8 135.01(15)
C2 C1 N1 129.76(17)
C2 C1 C6 119.26(17)
N1 C1 C6 110.98(15)
C3 C2 C1 118.20(19)
C3 C2 H2 122.7(12)
C1 C2 H2 119.0(12)
C2 C3 C4 121.65(19)
C2 C3 H3 118.0(14)
C4 C3 H3 120.3(14)
C5 C4 C3 121.78(19)
C5 C4 H4 117.1(13)
C3 C4 H4 121.1(13)
C4 C5 C6 116.60(18)
C4 C5 H5 123.5(12)
C6 C5 H5 119.8(12)
N2 C6 C5 133.16(16)
N2 C6 C1 104.34(14)
C5 C6 C1 122.50(16)
N1 C7 N2 115.25(15)
N1 C7 S1 131.83(14)
N2 C7 S1 112.90(13)
N2 C8 C9 105.81(16)
N2 C8 H8A 110.2(11)
C9 C8 H8A 109.8(10)
N2 C8 H8B 110.9(11)
C9 C8 H8B 112.1(12)
H8A C8 H8B 108.1(15)
C8 C9 S1 109.29(15)
C8 C9 H9A 111.2(14)
S1 C9 H9A 109.9(14)
C8 C9 H9B 115.4(14)
S1 C9 H9B 103.2(13)
H9A C9 H9B 107.5(19)
C16 S2 C18 91.29(10)
C16 N3 C10 103.12(14)
C16 N4 C15 106.52(14)
C16 N4 C17 118.16(15)
C15 N4 C17 135.30(15)
C11 C10 N3 129.68(18)
C11 C10 C15 119.51(18)
N3 C10 C15 110.80(15)
C12 C11 C10 118.3(2)
C12 C11 H11 120.2(12)
C10 C11 H11 121.5(12)
C11 C12 C13 121.7(2)
C11 C12 H12 119.2(13)
C13 C12 H12 119.1(13)
C12 C13 C14 121.5(2)
C12 C13 H13 119.9(17)
C14 C13 H13 118.5(17)
C15 C14 C13 116.7(2)
C15 C14 H14 122.5(15)
C13 C14 H14 120.7(15)
C14 C15 N4 133.23(17)
C14 C15 C10 122.31(17)
N4 C15 C10 104.46(15)
N3 C16 N4 115.10(16)
N3 C16 S2 132.09(14)
N4 C16 S2 112.81(13)
N4 C17 C18 107.23(17)
N4 C17 H17A 110.8(12)
C18 C17 H17A 107.0(12)
N4 C17 H17B 109.3(14)
C18 C17 H17B 111.7(15)
H17A C17 H17B 110.8(18)
C17 C18 S2 110.27(16)
C17 C18 H18A 116(2)
S2 C18 H18A 109(2)
C17 C18 H18B 112(2)
S2 C18 H18B 104.2(19)
H18A C18 H18B 104(3)

loop_
_geom_bond_atom_site_label_1
_geom_bond_atom_site_label_2
_geom_bond_distance
S1 C7 1.7385(18)
S1 C9 1.821(3)
N1 C7 1.305(2)
N1 C1 1.398(2)
N2 C7 1.362(2)
N2 C6 1.381(2)
N2 C8 1.447(2)
C1 C2 1.390(3)
C1 C6 1.410(2)
C2 C3 1.378(3)
C2 H2 0.945(19)
C3 C4 1.384(3)
C3 H3 0.92(2)
C4 C5 1.381(3)
C4 H4 0.94(2)
C5 C6 1.386(2)
C5 H5 0.942(19)
C8 C9 1.525(3)
C8 H8A 0.968(18)
C8 H8B 0.915(19)
C9 H9A 0.94(2)
C9 H9B 0.94(2)
S2 C16 1.7336(18)
S2 C18 1.813(3)
N3 C16 1.309(2)
N3 C10 1.397(2)
N4 C16 1.356(2)
N4 C15 1.382(2)
N4 C17 1.438(2)
C10 C11 1.385(3)
C10 C15 1.408(2)
C11 C12 1.370(3)
C11 H11 0.961(19)
C12 C13 1.385(3)
C12 H12 0.94(2)
C13 C14 1.385(3)
C13 H13 0.90(2)
C14 C15 1.379(3)
C14 H14 0.90(2)
C17 C18 1.503(3)
C17 H17A 0.917(19)
C17 H17B 0.88(2)
C18 H18A 0.85(3)
C18 H18B 0.97(3)

loop_
_geom_hbond_atom_site_label_D
_geom_hbond_atom_site_label_H
_geom_hbond_atom_site_label_A
_geom_hbond_site_symmetry_A
_geom_hbond_distance_DH
_geom_hbond_distance_HA
_geom_hbond_distance_DA
_geom_hbond_angle_DHA
C8 H8B N3 . 0.92(2) 2.62(2) 3.464(2) 154(2)
C8 H8A Cg3 3_666 0.97(2) 2.65(2) 3.543(2) 154(2)
C9 H9A Cg3 4_575 0.94(2) 2.99(2) 3.661(3) 129(2)
C12 H12 Cg7 2_545 0.94(2) 2.94(2) 3.838(2) 161(2)
C18 H18A Cg9 4_576 0.85(3) 2.90(3) 3.471(4) 126(3)

loop_
_geom_torsion_atom_site_label_1
_geom_torsion_atom_site_label_2
_geom_torsion_atom_site_label_3
_geom_torsion_atom_site_label_4
_geom_torsion
C7 N1 C1 C2 179.00(17)
C7 N1 C1 C6 -0.63(17)
N1 C1 C2 C3 -178.60(17)
C6 C1 C2 C3 1.0(2)
C1 C2 C3 C4 -0.8(3)
C2 C3 C4 C5 0.0(3)
C3 C4 C5 C6 0.4(3)
C7 N2 C6 C5 -178.18(18)
C8 N2 C6 C5 -9.5(3)
C7 N2 C6 C1 1.27(16)
C8 N2 C6 C1 169.95(17)
C4 C5 C6 N2 179.21(17)
C4 C5 C6 C1 -0.2(3)
C2 C1 C6 N2 179.90(14)
N1 C1 C6 N2 -0.42(17)
C2 C1 C6 C5 -0.6(2)
N1 C1 C6 C5 179.10(15)
C1 N1 C7 N2 1.54(18)
C1 N1 C7 S1 -176.53(14)
C6 N2 C7 N1 -1.88(19)
C8 N2 C7 N1 -172.86(15)
C6 N2 C7 S1 176.57(11)
C8 N2 C7 S1 5.59(19)
C9 S1 C7 N1 -176.19(18)
C9 S1 C7 N2 5.70(14)
C7 N2 C8 C9 -16.1(2)
C6 N2 C8 C9 176.18(18)
N2 C8 C9 S1 18.9(2)
C7 S1 C9 C8 -14.46(17)
C16 N3 C10 C11 -178.96(19)
C16 N3 C10 C15 -0.18(19)
N3 C10 C11 C12 179.12(18)
C15 C10 C11 C12 0.4(3)
C10 C11 C12 C13 0.5(3)
C11 C12 C13 C14 -1.0(4)
C12 C13 C14 C15 0.4(3)
C13 C14 C15 N4 -179.87(19)
C13 C14 C15 C10 0.6(3)
C16 N4 C15 C14 180.0(2)
C17 N4 C15 C14 1.7(3)
C16 N4 C15 C10 -0.44(18)
C17 N4 C15 C10 -178.74(19)
C11 C10 C15 C14 -1.0(3)
N3 C10 C15 C14 -179.95(17)
C11 C10 C15 N4 179.32(16)
N3 C10 C15 N4 0.40(18)
C10 N3 C16 N4 -0.1(2)
C10 N3 C16 S2 179.86(15)
C15 N4 C16 N3 0.4(2)
C17 N4 C16 N3 179.02(16)
C15 N4 C16 S2 -179.61(11)
C17 N4 C16 S2 -1.0(2)
C18 S2 C16 N3 178.1(2)
C18 S2 C16 N4 -1.92(17)
C16 N4 C17 C18 4.0(3)
C15 N4 C17 C18 -177.8(2)
N4 C17 C18 S2 -5.1(3)
C16 S2 C18 C17 4.1(2)

_cod_database_fobs_code 1544772
